data_4349414
loop_
_publ_author_name
'Teichmann, Julian'
'Bursch, Markus'
'K\"ostler, Benedikt'
'Bolte, Michael'
'Lerner, Hans-Wolfram'
'Grimme, Stefan'
'Wagner, Matthias'

_publ_section_title
;
 Trapping Experiments on a Trichlorosilanide Anion: a Key Intermediate of
 Halogenosilane Chemistry.
;
_journal_issue 15
_journal_name_full 'Inorganic chemistry'
_journal_page_first 8683
_journal_page_last 8688
_journal_paper_doi 10.1021/acs.inorgchem.7b00216
_journal_volume 56
_journal_year 2017
_chemical_formula_moiety 'C8 H20 B I6 N Si'
_chemical_formula_sum 'C8 H20 B I6 N Si'
_chemical_formula_weight 930.55
_space_group_crystal_system orthorhombic
_space_group_IT_number 19
_space_group_name_Hall 'P 2ac 2ab'
_space_group_name_H-M_alt 'P 21 21 21'
_atom_sites_solution_hydrogens geom
_audit_creation_method SHELXL-2014/6
_cell_angle_alpha 90
_cell_angle_beta 90
_cell_angle_gamma 90
_cell_formula_units_Z 4
_cell_length_a 12.3344(5)
_cell_length_b 12.9838(6)
_cell_length_c 13.3020(7)
_cell_measurement_reflns_used 28077
_cell_measurement_temperature 173(2)
_cell_measurement_theta_max 26.17
_cell_measurement_theta_min 3.31
_cell_volume 2130.28(17)
_computing_cell_refinement 'X-Area (Stoe & Cie, 2001)'
_computing_data_collection 'X-Area (Stoe & Cie, 2001)'
_computing_data_reduction 'X-Area (Stoe & Cie, 2001)'
_computing_molecular_graphics 'XP in SHELXTL-Plus (Sheldrick, 2008)'
_computing_publication_material SHELXL
_computing_structure_refinement 'SHELXL-2014/6 (Sheldrick, 2014)'
_computing_structure_solution 'SHELXS (Sheldrick, 2008)'
_diffrn_ambient_temperature 173(2)
_diffrn_measured_fraction_theta_full 0.997
_diffrn_measured_fraction_theta_max 0.974
_diffrn_measurement_device_type 'STOE IPDS II two-circle-diffractometer'
_diffrn_measurement_method \w
_diffrn_radiation_type MoK\a
_diffrn_radiation_wavelength 0.71073
_diffrn_reflns_av_R_equivalents 0.0500
_diffrn_reflns_av_unetI/netI 0.0228
_diffrn_reflns_Laue_measured_fraction_full 0.997
_diffrn_reflns_Laue_measured_fraction_max 0.974
_diffrn_reflns_limit_h_max 15
_diffrn_reflns_limit_h_min -14
_diffrn_reflns_limit_k_max 15
_diffrn_reflns_limit_k_min -15
_diffrn_reflns_limit_l_max 16
_diffrn_reflns_limit_l_min -16
_diffrn_reflns_number 28077
_diffrn_reflns_point_group_measured_fraction_full 0.998
_diffrn_reflns_point_group_measured_fraction_max 0.975
_diffrn_reflns_theta_full 25.000
_diffrn_reflns_theta_max 26.049
_diffrn_reflns_theta_min 3.303
_diffrn_source 'Genix 3D I\mS microfocus X-ray source'
_exptl_absorpt_coefficient_mu 8.791
_exptl_absorpt_correction_T_max 1.000
_exptl_absorpt_correction_T_min 0.810
_exptl_absorpt_correction_type multi-scan
_exptl_absorpt_process_details 'X-Area (Stoe & Cie, 2001)'
_exptl_crystal_colour colourless
_exptl_crystal_density_diffrn 2.901
_exptl_crystal_description needle
_exptl_crystal_F_000 1648
_exptl_crystal_size_max 0.08
_exptl_crystal_size_mid 0.03
_exptl_crystal_size_min 0.02
_refine_diff_density_max 0.586
_refine_diff_density_min -0.539
_refine_diff_density_rms 0.105
_refine_ls_abs_structure_details
; 
 Refined as an inversion twin. 
;
_refine_ls_abs_structure_Flack 0.60(4)
_refine_ls_extinction_method none
_refine_ls_goodness_of_fit_ref 1.093
_refine_ls_hydrogen_treatment constr
_refine_ls_matrix_type full
_refine_ls_number_parameters 155
_refine_ls_number_reflns 4096
_refine_ls_number_restraints 0
_refine_ls_restrained_S_all 1.093
_refine_ls_R_factor_all 0.0231
_refine_ls_R_factor_gt 0.0209
_refine_ls_shift/su_max 0.001
_refine_ls_shift/su_mean 0.000
_refine_ls_structure_factor_coef Fsqd
_refine_ls_weighting_details 'w=1/[\s^2^(Fo^2^)+(0.0202P)^2^+0.2911P] where P=(Fo^2^+2Fc^2^)/3'
_refine_ls_weighting_scheme calc
_refine_ls_wR_factor_gt 0.0427
_refine_ls_wR_factor_ref 0.0432
_reflns_Friedel_coverage 0.762
_reflns_Friedel_fraction_full 0.999
_reflns_Friedel_fraction_max 0.976
_reflns_number_gt 3937
_reflns_number_total 4096
_reflns_threshold_expression 'I > 2\s(I)'
_cod_data_source_file ic7b00216_si_002.cif
_cod_data_source_block wa2095
_cod_database_code 4349414
_shelx_space_group_comment
; 
The symmetry employed for this shelxl refinement is uniquely defined 
by the following loop, which should always be used as a source of 
symmetry information in preference to the above space-group names. 
They are only intended as comments. 
;
_shelxl_version_number 2014/6

loop_
_space_group_symop_operation_xyz
'x, y, z'
'-x+1/2, -y, z+1/2'
'-x, y+1/2, -z+1/2'
'x+1/2, -y+1/2, -z'

loop_
_atom_site_label
_atom_site_type_symbol
_atom_site_fract_x
_atom_site_fract_y
_atom_site_fract_z
_atom_site_U_iso_or_equiv
_atom_site_adp_type
_atom_site_occupancy
_atom_site_site_symmetry_order
_atom_site_calc_flag
_atom_site_refinement_flags_posn
_atom_site_refinement_flags_adp
Si1 Si 0.64236(13) -0.07292(12) 0.44386(14) 0.0204(3) Uani 1 1 d . .
B1 B 0.5989(4) 0.0735(4) 0.4382(5) 0.0131(11) Uani 1 1 d . .
I1 I 0.50110(3) 0.11056(3) 0.57734(3) 0.02474(10) Uani 1 1 d . .
I2 I 0.49633(4) 0.10442(4) 0.30163(3) 0.03308(11) Uani 1 1 d . .
I3 I 0.74764(3) 0.17318(3) 0.43592(4) 0.03013(10) Uani 1 1 d . .
I4 I 0.75639(4) -0.12475(3) 0.30109(3) 0.03365(11) Uani 1 1 d . .
I5 I 0.74449(4) -0.11352(3) 0.59711(3) 0.02728(10) Uani 1 1 d . .
I6 I 0.48583(3) -0.18923(3) 0.44350(4) 0.03044(10) Uani 1 1 d . .
N1 N 0.6207(4) 0.4911(4) 0.5733(4) 0.0213(11) Uani 1 1 d . .
C1 C 0.6122(5) 0.5869(5) 0.6395(5) 0.0230(13) Uani 1 1 d . .
H1A H 0.6061 0.6480 0.5954 0.028 Uiso 1 1 calc R U
H1B H 0.5445 0.5823 0.6793 0.028 Uiso 1 1 calc R U
C2 C 0.7061(6) 0.6036(5) 0.7114(5) 0.0292(15) Uani 1 1 d . .
H2A H 0.6936 0.6665 0.7504 0.044 Uiso 1 1 calc R U
H2B H 0.7118 0.5447 0.7570 0.044 Uiso 1 1 calc R U
H2C H 0.7736 0.6105 0.6730 0.044 Uiso 1 1 calc R U
C3 C 0.5196(5) 0.4883(5) 0.5086(5) 0.0255(13) Uani 1 1 d . .
H3A H 0.5135 0.5547 0.4725 0.031 Uiso 1 1 calc R U
H3B H 0.4557 0.4822 0.5532 0.031 Uiso 1 1 calc R U
C4 C 0.5158(6) 0.4014(5) 0.4318(6) 0.0311(14) Uani 1 1 d . .
H4A H 0.4480 0.4056 0.3936 0.047 Uiso 1 1 calc R U
H4B H 0.5774 0.4077 0.3858 0.047 Uiso 1 1 calc R U
H4C H 0.5194 0.3350 0.4667 0.047 Uiso 1 1 calc R U
C5 C 0.7221(5) 0.4954(5) 0.5087(5) 0.0235(13) Uani 1 1 d . .
H5A H 0.7273 0.4305 0.4699 0.028 Uiso 1 1 calc R U
H5B H 0.7861 0.4989 0.5535 0.028 Uiso 1 1 calc R U
C6 C 0.7271(5) 0.5855(5) 0.4355(6) 0.0293(13) Uani 1 1 d . .
H6A H 0.7948 0.5822 0.3972 0.044 Uiso 1 1 calc R U
H6B H 0.6654 0.5819 0.3893 0.044 Uiso 1 1 calc R U
H6C H 0.7243 0.6504 0.4731 0.044 Uiso 1 1 calc R U
C7 C 0.6303(5) 0.3945(5) 0.6379(5) 0.0247(13) Uani 1 1 d . .
H7A H 0.6336 0.3342 0.5924 0.030 Uiso 1 1 calc R U
H7B H 0.7001 0.3976 0.6745 0.030 Uiso 1 1 calc R U
C8 C 0.5419(6) 0.3761(6) 0.7131(5) 0.0306(15) Uani 1 1 d . .
H8A H 0.5566 0.3123 0.7499 0.046 Uiso 1 1 calc R U
H8B H 0.5390 0.4339 0.7604 0.046 Uiso 1 1 calc R U
H8C H 0.4722 0.3702 0.6781 0.046 Uiso 1 1 calc R U

loop_
_atom_site_aniso_label
_atom_site_aniso_U_11
_atom_site_aniso_U_22
_atom_site_aniso_U_33
_atom_site_aniso_U_23
_atom_site_aniso_U_13
_atom_site_aniso_U_12
Si1 0.0209(7) 0.0186(8) 0.0217(8) -0.0002(7) -0.0001(7) 0.0018(6)
B1 0.013(2) 0.017(3) 0.010(2) 0.003(3) 0.001(3) -0.001(2)
I1 0.0251(2) 0.0240(2) 0.02512(19) -0.00030(15) 0.00460(18) 0.00021(18)
I2 0.0354(2) 0.0397(3) 0.0241(2) 0.00344(18) -0.0053(2) 0.0071(2)
I3 0.02212(19) 0.02239(18) 0.0459(2) 0.00237(19) 0.0068(2) -0.00046(18)
I4 0.0377(3) 0.0336(2) 0.0297(2) -0.00075(18) 0.0109(2) 0.0092(2)
I5 0.0284(2) 0.0249(2) 0.02862(19) 0.00074(15) -0.00641(18) 0.0039(2)
I6 0.02296(19) 0.02222(18) 0.0461(2) -0.0020(2) -0.0035(2) -0.00150(16)
N1 0.021(2) 0.022(3) 0.021(3) 0.001(2) 0.000(2) 0.003(2)
C1 0.030(3) 0.018(3) 0.021(3) -0.003(3) 0.006(3) 0.000(3)
C2 0.039(4) 0.026(3) 0.022(3) -0.001(3) -0.006(3) -0.007(3)
C3 0.018(3) 0.028(3) 0.030(3) 0.004(3) -0.001(3) 0.002(3)
C4 0.032(3) 0.029(3) 0.032(3) -0.012(3) -0.003(3) 0.004(3)
C5 0.017(3) 0.025(3) 0.029(3) -0.004(3) 0.004(3) 0.002(2)
C6 0.026(3) 0.033(3) 0.029(3) -0.003(3) -0.003(3) 0.002(3)
C7 0.029(3) 0.020(3) 0.025(3) 0.006(3) -0.001(3) 0.006(3)
C8 0.033(4) 0.029(4) 0.030(3) 0.004(3) 0.001(3) -0.003(3)

loop_
_atom_type_symbol
_atom_type_description
_atom_type_scat_dispersion_real
_atom_type_scat_dispersion_imag
_atom_type_scat_source
C C 0.0033 0.0016 'International Tables Vol C Tables 4.2.6.8 and 6.1.1.4'
H H 0.0000 0.0000 'International Tables Vol C Tables 4.2.6.8 and 6.1.1.4'
B B 0.0013 0.0007 'International Tables Vol C Tables 4.2.6.8 and 6.1.1.4'
I I -0.4742 1.8119 'International Tables Vol C Tables 4.2.6.8 and 6.1.1.4'
N N 0.0061 0.0033 'International Tables Vol C Tables 4.2.6.8 and 6.1.1.4'
Si Si 0.0817 0.0704 'International Tables Vol C Tables 4.2.6.8 and 6.1.1.4'

loop_
_geom_angle_atom_site_label_1
_geom_angle_atom_site_label_2
_geom_angle_atom_site_label_3
_geom_angle
B1 Si1 I6 112.25(18)
B1 Si1 I5 112.2(2)
I6 Si1 I5 105.88(7)
B1 Si1 I4 112.90(19)
I6 Si1 I4 106.30(7)
I5 Si1 I4 106.82(6)
Si1 B1 I3 109.4(3)
Si1 B1 I2 110.8(3)
I3 B1 I2 110.2(3)
Si1 B1 I1 108.5(3)
I3 B1 I1 108.9(3)
I2 B1 I1 108.9(2)
C3 N1 C5 110.9(5)
C3 N1 C7 111.4(5)
C5 N1 C7 106.5(4)
C3 N1 C1 106.9(4)
C5 N1 C1 110.7(5)
C7 N1 C1 110.6(5)
C2 C1 N1 115.3(5)
C2 C1 H1A 108.5
N1 C1 H1A 108.5
C2 C1 H1B 108.5
N1 C1 H1B 108.5
H1A C1 H1B 107.5
C1 C2 H2A 109.5
C1 C2 H2B 109.5
H2A C2 H2B 109.5
C1 C2 H2C 109.5
H2A C2 H2C 109.5
H2B C2 H2C 109.5
N1 C3 C4 115.1(5)
N1 C3 H3A 108.5
C4 C3 H3A 108.5
N1 C3 H3B 108.5
C4 C3 H3B 108.5
H3A C3 H3B 107.5
C3 C4 H4A 109.5
C3 C4 H4B 109.5
H4A C4 H4B 109.5
C3 C4 H4C 109.5
H4A C4 H4C 109.5
H4B C4 H4C 109.5
N1 C5 C6 115.0(5)
N1 C5 H5A 108.5
C6 C5 H5A 108.5
N1 C5 H5B 108.5
C6 C5 H5B 108.5
H5A C5 H5B 107.5
C5 C6 H6A 109.5
C5 C6 H6B 109.5
H6A C6 H6B 109.5
C5 C6 H6C 109.5
H6A C6 H6C 109.5
H6B C6 H6C 109.5
C8 C7 N1 116.7(5)
C8 C7 H7A 108.1
N1 C7 H7A 108.1
C8 C7 H7B 108.1
N1 C7 H7B 108.1
H7A C7 H7B 107.3
C7 C8 H8A 109.5
C7 C8 H8B 109.5
H8A C8 H8B 109.5
C7 C8 H8C 109.5
H8A C8 H8C 109.5
H8B C8 H8C 109.5

loop_
_geom_bond_atom_site_label_1
_geom_bond_atom_site_label_2
_geom_bond_distance
Si1 B1 1.977(6)
Si1 I6 2.4512(16)
Si1 I5 2.4537(18)
Si1 I4 2.4571(18)
B1 I3 2.246(6)
B1 I2 2.249(6)
B1 I1 2.261(6)
N1 C3 1.515(8)
N1 C5 1.519(8)
N1 C7 1.525(8)
N1 C1 1.527(8)
C1 C2 1.517(9)
C1 H1A 0.9900
C1 H1B 0.9900
C2 H2A 0.9800
C2 H2B 0.9800
C2 H2C 0.9800
C3 C4 1.523(9)
C3 H3A 0.9900
C3 H3B 0.9900
C4 H4A 0.9800
C4 H4B 0.9800
C4 H4C 0.9800
C5 C6 1.524(9)
C5 H5A 0.9900
C5 H5B 0.9900
C6 H6A 0.9800
C6 H6B 0.9800
C6 H6C 0.9800
C7 C8 1.499(9)
C7 H7A 0.9900
C7 H7B 0.9900
C8 H8A 0.9800
C8 H8B 0.9800
C8 H8C 0.9800

loop_
_geom_torsion_atom_site_label_1
_geom_torsion_atom_site_label_2
_geom_torsion_atom_site_label_3
_geom_torsion_atom_site_label_4
_geom_torsion
I6 Si1 B1 I3 -178.95(18)
I5 Si1 B1 I3 62.0(3)
I4 Si1 B1 I3 -58.8(3)
I6 Si1 B1 I2 -57.2(3)
I5 Si1 B1 I2 -176.27(16)
I4 Si1 B1 I2 63.0(3)
I6 Si1 B1 I1 62.3(3)
I5 Si1 B1 I1 -56.8(3)
I4 Si1 B1 I1 -177.56(15)
C3 N1 C1 C2 179.6(5)
C5 N1 C1 C2 -59.6(7)
C7 N1 C1 C2 58.2(7)
C5 N1 C3 C4 55.6(7)
C7 N1 C3 C4 -62.9(7)
C1 N1 C3 C4 176.3(5)
C3 N1 C5 C6 56.9(7)
C7 N1 C5 C6 178.2(5)
C1 N1 C5 C6 -61.6(7)
C3 N1 C7 C8 -62.3(7)
C5 N1 C7 C8 176.7(6)
C1 N1 C7 C8 56.4(7)
